data_7705450
loop_
_publ_author_name
'Ghosh, Swarup'
'Gl\"ockler, Eduard'
'W\"olper, Christoph'
'Tjaberings, Alexander'
'Gr\"oschel, Andr\'e H'
'Schulz, Stephan'

_publ_section_title
;
 Active Ga-catalysts for the ring opening homo- and copolymerization of
 cyclic esters, and copolymerization of epoxide and anhydrides.
;
_journal_issue 38
_journal_name_full 'Dalton transactions (Cambridge, England : 2003)'
_journal_page_first 13475
_journal_page_last 13486
_journal_paper_doi 10.1039/d0dt02831b
_journal_volume 49
_journal_year 2020
_chemical_formula_sum 'C60.33 H96.67 Ga4 N2 O4'
_chemical_formula_weight 1192.94
_space_group_crystal_system trigonal
_space_group_IT_number 148
_space_group_name_Hall '-R 3'
_space_group_name_H-M_alt 'R -3 :H'
_atom_sites_solution_hydrogens geom
_atom_sites_solution_primary direct
_atom_sites_solution_secondary difmap
_audit_creation_method SHELXL-2017/1
_audit_update_record
;
2020-06-16 deposited with the CCDC.	2020-09-17 downloaded from the CCDC.
;
_cell_angle_alpha 90
_cell_angle_beta 90
_cell_angle_gamma 120
_cell_formula_units_Z 9
_cell_length_a 39.314(7)
_cell_length_b 39.314(7)
_cell_length_c 10.636(2)
_cell_measurement_reflns_used 9181
_cell_measurement_temperature 100(2)
_cell_measurement_theta_max 31.38
_cell_measurement_theta_min 2.48
_cell_volume 14237(4)
_computing_cell_refinement 'BRUKER APEX2(v2009.5-1)'
_computing_data_collection 'BRUKER APEX2(v2009.5-1)'
_computing_data_reduction 'BRUKER APEX2(v2009.5-1)'
_computing_molecular_graphics 'ORTEP/PLATON (Spek)'
_computing_publication_material 'BRUKER AXS SHELXTL (c) 2008 / Vers. 2008/4'
_computing_structure_refinement 'SHELXL-2017/1 (Sheldrick, 2017)'
_computing_structure_solution 'BRUKER APEX2(v2009.5-1)'
_diffrn_ambient_temperature 100(2)
_diffrn_detector_area_resol_mean 512
_diffrn_measured_fraction_theta_full 1.000
_diffrn_measured_fraction_theta_max 0.938
_diffrn_measurement_device_type 'Bruker D8 KAPPA II (APEX II detector)'
_diffrn_measurement_method 'Data collection strategy APEX 2/COSMO'
_diffrn_radiation_monochromator 'Triumph Goebel mirror'
_diffrn_radiation_source 'fine-focus sealed tube'
_diffrn_radiation_type MoK\a
_diffrn_radiation_wavelength 0.71073
_diffrn_reflns_av_R_equivalents 0.0373
_diffrn_reflns_av_unetI/netI 0.0318
_diffrn_reflns_Laue_measured_fraction_full 1.000
_diffrn_reflns_Laue_measured_fraction_max 0.938
_diffrn_reflns_limit_h_max 60
_diffrn_reflns_limit_h_min -52
_diffrn_reflns_limit_k_max 54
_diffrn_reflns_limit_k_min -59
_diffrn_reflns_limit_l_max 15
_diffrn_reflns_limit_l_min -15
_diffrn_reflns_number 64996
_diffrn_reflns_point_group_measured_fraction_full 1.000
_diffrn_reflns_point_group_measured_fraction_max 0.938
_diffrn_reflns_theta_full 25.242
_diffrn_reflns_theta_max 33.288
_diffrn_reflns_theta_min 1.794
_exptl_absorpt_coefficient_mu 1.727
_exptl_absorpt_correction_T_max 0.75
_exptl_absorpt_correction_T_min 0.66
_exptl_absorpt_correction_type multi-scan
_exptl_absorpt_process_details
; 
 SADABS
 R.H. Blessing, Acta Cryst. (1995) A51 33-38 
;
_exptl_crystal_colour 'pale yellow'
_exptl_crystal_density_diffrn 1.252
_exptl_crystal_description block
_exptl_crystal_F_000 5658
_exptl_crystal_size_max 0.275
_exptl_crystal_size_mid 0.215
_exptl_crystal_size_min 0.186
_refine_diff_density_max 1.248
_refine_diff_density_min -1.107
_refine_diff_density_rms 0.067
_refine_ls_extinction_method none
_refine_ls_goodness_of_fit_ref 1.088
_refine_ls_hydrogen_treatment constr
_refine_ls_matrix_type full
_refine_ls_number_parameters 451
_refine_ls_number_reflns 11471
_refine_ls_number_restraints 216
_refine_ls_restrained_S_all 1.083
_refine_ls_R_factor_all 0.0633
_refine_ls_R_factor_gt 0.0429
_refine_ls_shift/su_max 0.001
_refine_ls_shift/su_mean 0.000
_refine_ls_structure_factor_coef Fsqd
_refine_ls_weighting_details 'w=1/[\s^2^(Fo^2^)+(0.0344P)^2^+31.4339P] where P=(Fo^2^+2Fc^2^)/3'
_refine_ls_weighting_scheme calc
_refine_ls_wR_factor_gt 0.0933
_refine_ls_wR_factor_ref 0.0997
_reflns_Friedel_coverage 0.000
_reflns_number_gt 8827
_reflns_number_total 11471
_reflns_threshold_expression 'I > 2\s(I)'
_cod_data_source_file d0dt02831b2.cif
_cod_data_source_block sw_tbu_ga_mem_sq
_cod_depositor_comments
;
The following automatic conversions were performed:

data item '_atom_sites_solution_secondary' value 'diffmap' was
changed to 'difmap'.

Automatic conversion script
Id: cif_fix_values 7556 2019-12-06 15:28:31Z antanas 

 Adding full bibliography for 7705450--7705451.cif.
;
_cod_original_cell_volume 14237(6)
_cod_database_code 7705450
_shelx_shelxl_version_number 2017/1
_shelx_space_group_comment
;
The symmetry employed for this shelxl refinement is uniquely defined
by the following loop, which should always be used as a source of
symmetry information in preference to the above space-group names.
They are only intended as comments.
;
_shelx_estimated_absorpt_t_min 0.648
_shelx_estimated_absorpt_t_max 0.739

loop_
_space_group_symop_operation_xyz
'x, y, z'
'-y, x-y, z'
'-x+y, -x, z'
'x+2/3, y+1/3, z+1/3'
'-y+2/3, x-y+1/3, z+1/3'
'-x+y+2/3, -x+1/3, z+1/3'
'x+1/3, y+2/3, z+2/3'
'-y+1/3, x-y+2/3, z+2/3'
'-x+y+1/3, -x+2/3, z+2/3'
'-x, -y, -z'
'y, -x+y, -z'
'x-y, x, -z'
'-x+2/3, -y+1/3, -z+1/3'
'y+2/3, -x+y+1/3, -z+1/3'
'x-y+2/3, x+1/3, -z+1/3'
'-x+1/3, -y+2/3, -z+2/3'
'y+1/3, -x+y+2/3, -z+2/3'
'x-y+1/3, x+2/3, -z+2/3'

loop_
_atom_site_label
_atom_site_type_symbol
_atom_site_fract_x
_atom_site_fract_y
_atom_site_fract_z
_atom_site_U_iso_or_equiv
_atom_site_adp_type
_atom_site_occupancy
_atom_site_site_symmetry_order
_atom_site_calc_flag
_atom_site_refinement_flags_posn
_atom_site_refinement_flags_adp
_atom_site_refinement_flags_occupancy
_atom_site_disorder_assembly
_atom_site_disorder_group
Ga1 Ga 0.72898(2) 0.14875(2) 0.18334(2) 0.02719(6) Uani 1 1 d . . . . .
O1 O 0.68572(4) 0.15386(5) 0.22961(14) 0.0365(3) Uani 1 1 d . . . . .
N1 N 0.73500(4) 0.13240(4) 0.35781(13) 0.0247(3) Uani 1 1 d . . . . .
Ga2 Ga 0.83050(2) 0.20211(2) 0.69310(2) 0.03246(6) Uani 1 1 d . . . . .
O2 O 0.81661(4) 0.16295(4) 0.56059(11) 0.0283(3) Uani 1 1 d . . . . .
C7 C 0.72096(6) 0.14138(5) 0.45382(16) 0.0280(4) Uani 1 1 d . . . . .
H7 H 0.726865 0.133998 0.532294 0.034 Uiso 0.547(4) 1 calc R U P A 1
H7' H 0.726952 0.136546 0.536098 0.034 Uiso 0.453(4) 1 calc R U P A 2
C1 C 0.6809(3) 0.1636(3) 0.3570(6) 0.0226(12) Uani 0.547(4) 1 d . . P A 1
C2 C 0.6995(3) 0.1593(4) 0.4632(8) 0.0205(12) Uani 0.547(4) 1 d . . P A 1
C3 C 0.69180(16) 0.16875(18) 0.5851(5) 0.0228(9) Uani 0.547(4) 1 d . . P A 1
H3 H 0.705317 0.166011 0.654900 0.027 Uiso 0.547(4) 1 calc R U P A 1
C4 C 0.66602(11) 0.18150(13) 0.6059(4) 0.0274(8) Uani 0.547(4) 1 d . . P A 1
C5 C 0.64660(12) 0.18438(13) 0.5006(5) 0.0283(8) Uani 0.547(4) 1 d . . P A 1
H5 H 0.627853 0.192537 0.513984 0.034 Uiso 0.547(4) 1 calc R U P A 1
C6 C 0.65233(14) 0.17628(16) 0.3766(5) 0.0260(9) Uani 0.547(4) 1 d . . P A 1
C8 C 0.65711(11) 0.19070(14) 0.7377(4) 0.0354(9) Uani 0.547(4) 1 d . . P A 1
C9 C 0.6156(3) 0.1654(4) 0.7621(11) 0.100(4) Uani 0.547(4) 1 d . . P A 1
H9A H 0.600344 0.169823 0.697904 0.150 Uiso 0.547(4) 1 calc R U P A 1
H9B H 0.609235 0.171469 0.845281 0.150 Uiso 0.547(4) 1 calc R U P A 1
H9C H 0.609171 0.137934 0.759825 0.150 Uiso 0.547(4) 1 calc R U P A 1
C10 C 0.66161(14) 0.23140(15) 0.7403(5) 0.0525(13) Uani 0.547(4) 1 d . . P A 1
H10A H 0.682525 0.248662 0.682167 0.079 Uiso 0.547(4) 1 calc R U P A 1
H10B H 0.668364 0.242115 0.825620 0.079 Uiso 0.547(4) 1 calc R U P A 1
H10C H 0.636847 0.229670 0.714672 0.079 Uiso 0.547(4) 1 calc R U P A 1
C11 C 0.68420(13) 0.18937(17) 0.8365(4) 0.0518(13) Uani 0.547(4) 1 d . . P A 1
H11A H 0.679786 0.162586 0.842681 0.078 Uiso 0.547(4) 1 calc R U P A 1
H11B H 0.678749 0.197295 0.918000 0.078 Uiso 0.547(4) 1 calc R U P A 1
H11C H 0.711567 0.207363 0.812866 0.078 Uiso 0.547(4) 1 calc R U P A 1
C12 C 0.63090(12) 0.18129(14) 0.2636(5) 0.0322(9) Uani 0.547(4) 1 d . . P A 1
C13 C 0.66060(13) 0.21365(15) 0.1771(5) 0.0403(10) Uani 0.547(4) 1 d . . P A 1
H13A H 0.681391 0.207922 0.154550 0.060 Uiso 0.547(4) 1 calc R U P A 1
H13B H 0.672150 0.238971 0.220731 0.060 Uiso 0.547(4) 1 calc R U P A 1
H13C H 0.647283 0.214784 0.100674 0.060 Uiso 0.547(4) 1 calc R U P A 1
C14 C 0.6073(2) 0.1430(2) 0.1904(5) 0.0410(13) Uani 0.547(4) 1 d . . P A 1
H14A H 0.592690 0.146964 0.122743 0.061 Uiso 0.547(4) 1 calc R U P A 1
H14B H 0.588846 0.122414 0.247205 0.061 Uiso 0.547(4) 1 calc R U P A 1
H14C H 0.625234 0.135121 0.154152 0.061 Uiso 0.547(4) 1 calc R U P A 1
C15 C 0.60155(14) 0.19405(17) 0.3074(5) 0.0475(12) Uani 0.547(4) 1 d . . P A 1
H15A H 0.615691 0.219062 0.352631 0.071 Uiso 0.547(4) 1 calc R U P A 1
H15B H 0.582027 0.173971 0.363364 0.071 Uiso 0.547(4) 1 calc R U P A 1
H15C H 0.588284 0.197235 0.234146 0.071 Uiso 0.547(4) 1 calc R U P A 1
C1' C 0.6771(4) 0.1634(4) 0.3244(7) 0.0214(14) Uani 0.453(4) 1 d . . P A 2
C2' C 0.6942(4) 0.1601(5) 0.4371(9) 0.0196(15) Uani 0.453(4) 1 d . . P A 2
C3' C 0.6863(2) 0.1723(2) 0.5516(5) 0.0245(12) Uani 0.453(4) 1 d . . P A 2
H3' H 0.697826 0.169364 0.626327 0.029 Uiso 0.453(4) 1 calc R U P A 2
C4' C 0.66234(13) 0.18844(14) 0.5592(5) 0.0211(8) Uani 0.453(4) 1 d . . P A 2
C5' C 0.64476(13) 0.18978(14) 0.4468(5) 0.0221(9) Uani 0.453(4) 1 d . . P A 2
H5' H 0.627060 0.199591 0.450383 0.027 Uiso 0.453(4) 1 calc R U P A 2
C6' C 0.65099(17) 0.17790(18) 0.3296(5) 0.0212(10) Uani 0.453(4) 1 d . . P A 2
C8' C 0.65470(12) 0.20295(15) 0.6850(4) 0.0283(9) Uani 0.453(4) 1 d . . P A 2
C9' C 0.6249(4) 0.1634(3) 0.7725(8) 0.059(3) Uani 0.453(4) 1 d . . P A 2
H9'A H 0.600678 0.146625 0.725838 0.089 Uiso 0.453(4) 1 calc R U P A 2
H9'B H 0.618541 0.171924 0.851169 0.089 Uiso 0.453(4) 1 calc R U P A 2
H9'C H 0.638203 0.148494 0.791490 0.089 Uiso 0.453(4) 1 calc R U P A 2
C10' C 0.6351(4) 0.2274(3) 0.6661(6) 0.109(4) Uani 0.453(4) 1 d . . P A 2
H10D H 0.610961 0.212299 0.617158 0.163 Uiso 0.453(4) 1 calc R U P A 2
H10E H 0.652986 0.251516 0.620833 0.163 Uiso 0.453(4) 1 calc R U P A 2
H10F H 0.628680 0.234056 0.748108 0.163 Uiso 0.453(4) 1 calc R U P A 2
C11' C 0.69143(15) 0.2274(2) 0.7554(6) 0.070(3) Uani 0.453(4) 1 d . . P A 2
H11D H 0.703065 0.211441 0.779736 0.105 Uiso 0.453(4) 1 calc R U P A 2
H11E H 0.685652 0.237913 0.830960 0.105 Uiso 0.453(4) 1 calc R U P A 2
H11F H 0.709932 0.249243 0.702166 0.105 Uiso 0.453(4) 1 calc R U P A 2
C12' C 0.63119(15) 0.18104(17) 0.2092(5) 0.0291(10) Uani 0.453(4) 1 d . . P A 2
C13' C 0.66177(15) 0.20933(17) 0.1168(5) 0.0360(11) Uani 0.453(4) 1 d . . P A 2
H13D H 0.678929 0.199122 0.091315 0.054 Uiso 0.453(4) 1 calc R U P A 2
H13E H 0.677510 0.235031 0.156863 0.054 Uiso 0.453(4) 1 calc R U P A 2
H13F H 0.648574 0.212079 0.042519 0.054 Uiso 0.453(4) 1 calc R U P A 2
C14' C 0.6071(3) 0.1407(3) 0.1476(6) 0.0414(17) Uani 0.453(4) 1 d . . P A 2
H14D H 0.593982 0.143112 0.072583 0.062 Uiso 0.453(4) 1 calc R U P A 2
H14E H 0.587398 0.122538 0.207166 0.062 Uiso 0.453(4) 1 calc R U P A 2
H14F H 0.624578 0.130747 0.123489 0.062 Uiso 0.453(4) 1 calc R U P A 2
C15' C 0.60263(16) 0.1961(2) 0.2391(5) 0.0440(14) Uani 0.453(4) 1 d . . P A 2
H15D H 0.589897 0.197288 0.161383 0.066 Uiso 0.453(4) 1 calc R U P A 2
H15E H 0.617205 0.222326 0.276387 0.066 Uiso 0.453(4) 1 calc R U P A 2
H15F H 0.582632 0.178118 0.298490 0.066 Uiso 0.453(4) 1 calc R U P A 2
C16 C 0.75628(6) 0.11124(5) 0.38017(17) 0.0299(4) Uani 1 1 d . . . . .
H16A H 0.744559 0.087121 0.328189 0.036 Uiso 1 1 calc R U . . .
H16B H 0.753368 0.103225 0.469551 0.036 Uiso 1 1 calc R U . . .
C17 C 0.79949(6) 0.13595(6) 0.34907(17) 0.0300(4) Uani 1 1 d . . . . .
H17A H 0.802211 0.143780 0.259535 0.036 Uiso 1 1 calc R U . . .
H17B H 0.812059 0.119724 0.360117 0.036 Uiso 1 1 calc R U . . .
C18 C 0.82115(6) 0.17261(6) 0.42902(16) 0.0291(4) Uani 1 1 d . . . . .
H18A H 0.849404 0.186476 0.406987 0.035 Uiso 1 1 calc R U . . .
H18B H 0.810821 0.190489 0.411227 0.035 Uiso 1 1 calc R U . . .
C19 C 0.71094(8) 0.10436(8) 0.0675(2) 0.0464(5) Uani 1 1 d . . . . .
H19A H 0.696378 0.107588 -0.001858 0.070 Uiso 1 1 calc R U . . .
H19B H 0.693757 0.079885 0.112383 0.070 Uiso 1 1 calc R U . . .
H19C H 0.733650 0.103388 0.033909 0.070 Uiso 1 1 calc R U . . .
C20 C 0.77474(6) 0.20100(7) 0.1527(2) 0.0383(5) Uani 1 1 d . . . . .
H20A H 0.797494 0.198287 0.130998 0.057 Uiso 1 1 calc R U . . .
H20B H 0.780552 0.217067 0.228729 0.057 Uiso 1 1 calc R U . . .
H20C H 0.768983 0.213695 0.083174 0.057 Uiso 1 1 calc R U . . .
C21 C 0.87565(9) 0.25116(7) 0.6374(2) 0.0515(6) Uani 1 1 d . . . . .
H21A H 0.895261 0.245727 0.600342 0.077 Uiso 1 1 calc R U . . .
H21B H 0.887183 0.268818 0.709489 0.077 Uiso 1 1 calc R U . . .
H21C H 0.867202 0.263595 0.574447 0.077 Uiso 1 1 calc R U . . .
C22 C 0.78235(9) 0.19154(9) 0.7778(2) 0.0531(7) Uani 1 1 d . . . . .
H22A H 0.769226 0.202780 0.728845 0.080 Uiso 1 1 calc R U . . .
H22B H 0.788644 0.203426 0.861704 0.080 Uiso 1 1 calc R U . . .
H22C H 0.764918 0.163103 0.785521 0.080 Uiso 1 1 calc R U . . .
C1_1 C 0.63615(6) 0.05754(6) 0.5031(2) 0.0423(5) Uani 1 1 d . . . . .
C2_1 C 0.65946(7) 0.04031(6) 0.5057(2) 0.0424(5) Uani 1 1 d . . . . .
H2_1 H 0.661771 0.027868 0.432215 0.051 Uiso 1 1 calc R U . . .
C3_1 C 0.67932(8) 0.04098(7) 0.6132(3) 0.0498(6) Uani 1 1 d . . . . .
H3_1 H 0.695257 0.029108 0.613102 0.060 Uiso 1 1 calc R U . . .
C4_1 C 0.67623(9) 0.05879(8) 0.7212(2) 0.0574(7) Uani 1 1 d . . . . .
H4_1 H 0.689950 0.059243 0.795239 0.069 Uiso 1 1 calc R U . . .
C5_1 C 0.65319(9) 0.07576(8) 0.7201(3) 0.0576(7) Uani 1 1 d . . . . .
H5_1 H 0.650893 0.088038 0.794037 0.069 Uiso 1 1 calc R U . . .
C6_1 C 0.63315(7) 0.07520(7) 0.6123(3) 0.0508(6) Uani 1 1 d . . . . .
H6_1 H 0.617188 0.087030 0.613058 0.061 Uiso 1 1 calc R U . . .
C7_1 C 0.61558(9) 0.05802(8) 0.3843(3) 0.0656(8) Uani 1 1 d . . . . .
H7A_1 H 0.633545 0.080548 0.332629 0.098 Uiso 1 1 calc R U . . .
H7B_1 H 0.592459 0.060136 0.405708 0.098 Uiso 1 1 calc R U . . .
H7C_1 H 0.607335 0.033677 0.337352 0.098 Uiso 1 1 calc R U . . .

loop_
_atom_site_aniso_label
_atom_site_aniso_U_11
_atom_site_aniso_U_22
_atom_site_aniso_U_33
_atom_site_aniso_U_23
_atom_site_aniso_U_13
_atom_site_aniso_U_12
Ga1 0.03041(11) 0.03750(11) 0.01923(9) 0.00244(7) 0.00275(7) 0.02115(9)
O1 0.0323(7) 0.0458(8) 0.0400(8) 0.0046(6) 0.0041(6) 0.0260(7)
N1 0.0304(7) 0.0251(7) 0.0209(6) 0.0003(5) 0.0015(5) 0.0156(6)
Ga2 0.05198(14) 0.03061(11) 0.02453(10) -0.00327(8) -0.00896(9) 0.02794(10)
O2 0.0410(7) 0.0282(6) 0.0206(5) -0.0013(5) -0.0067(5) 0.0210(6)
C7 0.0337(9) 0.0229(8) 0.0217(7) 0.0008(6) 0.0068(7) 0.0099(7)
C1 0.019(3) 0.028(2) 0.022(3) -0.004(3) 0.001(3) 0.0126(18)
C2 0.017(3) 0.023(2) 0.017(3) 0.000(3) 0.000(2) 0.0069(19)
C3 0.0166(18) 0.029(2) 0.015(2) -0.0069(18) 0.0017(16) 0.0059(14)
C4 0.0182(15) 0.037(2) 0.0215(18) -0.0095(16) -0.0011(15) 0.0092(14)
C5 0.0217(17) 0.036(2) 0.027(2) -0.0098(19) 0.0018(19) 0.0146(15)
C6 0.0167(15) 0.0326(19) 0.026(2) -0.007(2) -0.0030(19) 0.0105(14)
C8 0.0238(17) 0.048(2) 0.029(2) -0.0119(18) 0.0066(15) 0.0145(17)
C9 0.039(3) 0.148(8) 0.087(7) -0.072(6) 0.010(3) 0.027(4)
C10 0.048(3) 0.060(3) 0.051(3) -0.030(2) -0.005(2) 0.029(2)
C11 0.041(2) 0.085(4) 0.0316(19) -0.023(2) 0.0027(16) 0.034(2)
C12 0.0252(17) 0.047(2) 0.030(2) -0.006(2) -0.0012(18) 0.0220(16)
C13 0.041(2) 0.060(3) 0.031(2) -0.002(2) -0.0041(18) 0.033(2)
C14 0.030(2) 0.062(3) 0.033(3) -0.015(3) -0.008(3) 0.025(2)
C15 0.038(2) 0.079(3) 0.044(3) -0.014(2) -0.008(2) 0.043(2)
C1' 0.018(3) 0.024(2) 0.017(3) 0.000(3) -0.004(3) 0.0067(19)
C2' 0.019(4) 0.024(2) 0.016(4) -0.003(3) 0.000(3) 0.011(2)
C3' 0.022(2) 0.032(2) 0.011(2) 0.000(2) -0.0045(18) 0.0070(18)
C4' 0.0182(19) 0.031(2) 0.0088(18) -0.0058(16) -0.0030(16) 0.0088(16)
C5' 0.0151(16) 0.032(2) 0.0136(18) -0.0032(17) -0.0012(16) 0.0078(15)
C6' 0.0168(18) 0.028(2) 0.0131(19) -0.006(2) -0.0027(19) 0.0071(15)
C8' 0.0247(19) 0.043(2) 0.0160(18) -0.0039(17) 0.0017(14) 0.0161(18)
C9' 0.111(9) 0.060(4) 0.018(2) -0.011(2) -0.008(4) 0.050(5)
C10' 0.209(11) 0.183(9) 0.036(3) -0.034(4) -0.020(5) 0.173(10)
C11' 0.028(2) 0.114(6) 0.050(3) -0.056(4) -0.003(2) 0.022(3)
C12' 0.024(2) 0.054(3) 0.0129(18) -0.006(2) -0.0046(18) 0.0223(19)
C13' 0.036(2) 0.057(3) 0.015(2) -0.001(2) -0.0049(18) 0.024(2)
C14' 0.031(3) 0.055(3) 0.026(3) -0.017(3) -0.008(3) 0.012(2)
C15' 0.043(3) 0.086(4) 0.022(2) -0.011(2) -0.010(2) 0.047(3)
C16 0.0437(10) 0.0266(8) 0.0251(8) -0.0034(7) -0.0066(7) 0.0218(8)
C17 0.0417(10) 0.0384(10) 0.0218(8) -0.0038(7) -0.0041(7) 0.0289(9)
C18 0.0350(9) 0.0322(9) 0.0228(8) 0.0034(7) -0.0023(7) 0.0189(8)
C19 0.0570(14) 0.0596(15) 0.0314(10) -0.0147(10) -0.0103(10) 0.0359(12)
C20 0.0380(11) 0.0453(12) 0.0309(9) 0.0135(8) 0.0083(8) 0.0203(9)
C21 0.0733(17) 0.0310(11) 0.0417(12) 0.0006(9) -0.0199(12) 0.0197(11)
C22 0.0767(18) 0.0770(18) 0.0357(11) -0.0038(11) -0.0021(11) 0.0612(16)
C1_1 0.0334(10) 0.0268(9) 0.0506(13) 0.0068(9) 0.0043(9) 0.0029(8)
C2_1 0.0446(12) 0.0318(10) 0.0404(11) -0.0005(9) 0.0047(9) 0.0112(9)
C3_1 0.0452(13) 0.0369(12) 0.0575(15) 0.0057(11) -0.0001(11) 0.0131(10)
C4_1 0.0627(17) 0.0410(13) 0.0394(12) 0.0068(10) -0.0038(11) 0.0041(12)
C5_1 0.0619(16) 0.0390(13) 0.0464(14) -0.0003(10) 0.0214(12) 0.0061(12)
C6_1 0.0384(12) 0.0310(11) 0.0694(17) 0.0049(11) 0.0197(11) 0.0072(9)
C7_1 0.0582(17) 0.0425(14) 0.079(2) 0.0049(13) -0.0213(15) 0.0126(13)

loop_
_atom_type_symbol
_atom_type_description
_atom_type_scat_dispersion_real
_atom_type_scat_dispersion_imag
_atom_type_scat_source
C C 0.0033 0.0016 'International Tables Vol C Tables 4.2.6.8 and 6.1.1.4'
H H 0.0000 0.0000 'International Tables Vol C Tables 4.2.6.8 and 6.1.1.4'
N N 0.0061 0.0033 'International Tables Vol C Tables 4.2.6.8 and 6.1.1.4'
O O 0.0106 0.0060 'International Tables Vol C Tables 4.2.6.8 and 6.1.1.4'
Ga Ga 0.2307 1.6083 'International Tables Vol C Tables 4.2.6.8 and 6.1.1.4'

loop_
_geom_angle_atom_site_label_1
_geom_angle_atom_site_label_2
_geom_angle_atom_site_label_3
_geom_angle
_geom_angle_site_symmetry_1
_geom_angle_site_symmetry_3
_geom_angle_publ_flag
O1 Ga1 C19 108.49(9) . . ?
O1 Ga1 C20 109.66(8) . . ?
C19 Ga1 C20 124.17(10) . . ?
O1 Ga1 N1 92.87(6) . . ?
C19 Ga1 N1 110.08(9) . . ?
C20 Ga1 N1 107.07(8) . . ?
C1' O1 Ga1 132.6(5) . . ?
C1 O1 Ga1 121.3(3) . . ?
C7 N1 C16 118.09(15) . . ?
C7 N1 Ga1 120.41(13) . . ?
C16 N1 Ga1 121.47(11) . . ?
C22 Ga2 C21 131.29(12) . . ?
C22 Ga2 O2 107.90(10) . . ?
C21 Ga2 O2 108.55(9) . . ?
C22 Ga2 O2 108.31(9) . 13_656 ?
C21 Ga2 O2 107.99(9) . 13_656 ?
O2 Ga2 O2 81.61(5) . 13_656 ?
C22 Ga2 Ga2 114.24(9) . 13_656 ?
C21 Ga2 Ga2 114.47(9) . 13_656 ?
O2 Ga2 Ga2 40.83(4) . 13_656 ?
O2 Ga2 Ga2 40.78(4) 13_656 13_656 ?
C18 O2 Ga2 123.05(11) . . ?
C18 O2 Ga2 123.64(11) . 13_656 ?
Ga2 O2 Ga2 98.39(5) . 13_656 ?
N1 C7 C2 131.9(4) . . ?
N1 C7 C2' 121.2(4) . . ?
C2 C1 O1 125.4(7) . . ?
C2 C1 C6 117.7(6) . . ?
O1 C1 C6 116.8(4) . . ?
C7 C2 C1 120.3(8) . . ?
C7 C2 C3 118.3(5) . . ?
C1 C2 C3 120.8(8) . . ?
C4 C3 C2 122.8(5) . . ?
C3 C4 C5 116.2(4) . . ?
C3 C4 C8 122.6(4) . . ?
C5 C4 C8 121.2(4) . . ?
C4 C5 C6 125.6(4) . . ?
C5 C6 C1 116.9(4) . . ?
C5 C6 C12 123.1(4) . . ?
C1 C6 C12 119.9(4) . . ?
C9 C8 C11 114.9(7) . . ?
C9 C8 C10 102.5(6) . . ?
C11 C8 C10 108.0(4) . . ?
C9 C8 C4 108.4(5) . . ?
C11 C8 C4 112.3(3) . . ?
C10 C8 C4 110.2(4) . . ?
C14 C12 C13 110.3(4) . . ?
C14 C12 C6 112.0(4) . . ?
C13 C12 C6 109.7(4) . . ?
C14 C12 C15 106.8(4) . . ?
C13 C12 C15 107.2(4) . . ?
C6 C12 C15 110.6(4) . . ?
O1 C1' C6' 123.1(6) . . ?
O1 C1' C2' 118.0(9) . . ?
C6' C1' C2' 118.9(8) . . ?
C3' C2' C1' 120.6(9) . . ?
C3' C2' C7 112.2(6) . . ?
C1' C2' C7 127.1(9) . . ?
C4' C3' C2' 122.0(5) . . ?
C3' C4' C5' 115.7(4) . . ?
C3' C4' C8' 121.7(5) . . ?
C5' C4' C8' 122.5(4) . . ?
C4' C5' C6' 125.4(4) . . ?
C5' C6' C1' 117.2(5) . . ?
C5' C6' C12' 122.5(5) . . ?
C1' C6' C12' 120.2(5) . . ?
C11' C8' C10' 107.2(6) . . ?
C11' C8' C4' 111.9(4) . . ?
C10' C8' C4' 112.0(4) . . ?
C11' C8' C9' 108.9(6) . . ?
C10' C8' C9' 108.7(6) . . ?
C4' C8' C9' 108.2(5) . . ?
C13' C12' C14' 109.5(5) . . ?
C13' C12' C6' 110.5(4) . . ?
C14' C12' C6' 110.5(5) . . ?
C13' C12' C15' 108.3(5) . . ?
C14' C12' C15' 107.1(5) . . ?
C6' C12' C15' 110.8(4) . . ?
N1 C16 C17 112.13(15) . . ?
C16 C17 C18 113.86(15) . . ?
O2 C18 C17 110.99(15) . . ?
C2_1 C1_1 C6_1 118.1(2) . . ?
C2_1 C1_1 C7_1 120.9(2) . . ?
C6_1 C1_1 C7_1 121.0(3) . . ?
C3_1 C2_1 C1_1 120.9(2) . . ?
C2_1 C3_1 C4_1 120.5(3) . . ?
C5_1 C4_1 C3_1 119.2(3) . . ?
C4_1 C5_1 C6_1 120.6(3) . . ?
C5_1 C6_1 C1_1 120.7(3) . . ?

loop_
_geom_bond_atom_site_label_1
_geom_bond_atom_site_label_2
_geom_bond_distance
_geom_bond_site_symmetry_2
_geom_bond_publ_flag
Ga1 O1 1.8755(14) . ?
Ga1 C19 1.957(2) . ?
Ga1 C20 1.967(2) . ?
Ga1 N1 2.0162(15) . ?
O1 C1' 1.183(11) . ?
O1 C1 1.446(8) . ?
N1 C7 1.291(2) . ?
N1 C16 1.464(2) . ?
Ga2 C22 1.945(3) . ?
Ga2 C21 1.948(3) . ?
Ga2 O2 1.9530(13) . ?
Ga2 O2 1.9551(13) 13_656 ?
Ga2 Ga2 2.9583(7) 13_656 ?
O2 C18 1.438(2) . ?
C7 C2 1.346(12) . ?
C7 C2' 1.566(12) . ?
C1 C2 1.400(7) . ?
C1 C6 1.454(10) . ?
C2 C3 1.422(11) . ?
C3 C4 1.355(7) . ?
C4 C5 1.391(6) . ?
C4 C8 1.532(5) . ?
C5 C6 1.402(6) . ?
C6 C12 1.536(6) . ?
C8 C9 1.448(10) . ?
C8 C11 1.516(7) . ?
C8 C10 1.520(7) . ?
C12 C14 1.528(8) . ?
C12 C13 1.531(7) . ?
C12 C15 1.543(6) . ?
C1' C6' 1.402(13) . ?
C1' C2' 1.412(9) . ?
C2' C3' 1.400(13) . ?
C3' C4' 1.377(8) . ?
C4' C5' 1.395(6) . ?
C4' C8' 1.542(6) . ?
C5' C6' 1.396(6) . ?
C6' C12' 1.535(7) . ?
C8' C11' 1.478(7) . ?
C8' C10' 1.514(9) . ?
C8' C9' 1.685(11) . ?
C12' C13' 1.521(7) . ?
C12' C14' 1.528(9) . ?
C12' C15' 1.540(7) . ?
C16 C17 1.513(3) . ?
C17 C18 1.516(3) . ?
C1_1 C2_1 1.385(4) . ?
C1_1 C6_1 1.388(4) . ?
C1_1 C7_1 1.505(4) . ?
C2_1 C3_1 1.378(4) . ?
C3_1 C4_1 1.382(4) . ?
C4_1 C5_1 1.368(4) . ?
C5_1 C6_1 1.385(4) . ?
